data_4331192
loop_
_publ_author_name
'Sunghee Kim'
'Claudio Saracini'
'Maxime A. Siegler'
'Natalia Drichko'
'Kenneth D. Karlin'

_publ_contact_author_address
;Department of Chemistry
Johns Hopkins University
Baltimore, MD 21218 USA
;
_publ_contact_author_email karlin@jhu.edu
_publ_contact_author_name 'Kenneth D. Karlin'
_publ_contact_author_phone '(410) 516-8027'
_publ_section_title
;
 Coordination Chemistry and Reactivity of a Cupric Hydroperoxide Species
 Featuring a Proximal H-Bonding Substituent
;
_journal_name_full 'Inorganic Chemistry'
_journal_page_first 12603
_journal_page_last 12605
_journal_paper_doi 10.1021/ic302071e
_journal_volume 51
_journal_year 2012
_chemical_formula_moiety 'C28 H31 Cu N5 O, 2(Cl O4)'
_chemical_formula_sum 'C28 H31 Cl2 Cu N5 O9'
_chemical_formula_weight 716.02
_chemical_name_systematic
; 
 ? 
;
_space_group_IT_number 15
_symmetry_cell_setting monoclinic
_symmetry_space_group_name_Hall '-C 2yc'
_symmetry_space_group_name_H-M 'C 1 2/c 1'
_atom_sites_solution_hydrogens difmap
_atom_sites_solution_primary direct
_atom_sites_solution_secondary difmap
_audit_creation_method SHELXL-97
_cell_angle_alpha 90.00
_cell_angle_beta 98.8288(15)
_cell_angle_gamma 90.00
_cell_formula_units_Z 16
_cell_length_a 37.8351(6)
_cell_length_b 10.91546(16)
_cell_length_c 30.7221(5)
_cell_measurement_reflns_used 19204
_cell_measurement_temperature 110(2)
_cell_measurement_theta_max 26.32
_cell_measurement_theta_min 1.85
_cell_volume 12537.5(3)
_computing_cell_refinement
;
CrysAlisPro, Oxford Diffraction Ltd.,
Version 1.171.33.55 (release 05-01-2010 CrysAlis171 .NET)
(compiled Jan  5 2010,16:28:46)
;
_computing_data_collection
;
CrysAlisPro, Oxford Diffraction Ltd.,
Version 1.171.33.55 (release 05-01-2010 CrysAlis171 .NET)
(compiled Jan  5 2010,16:28:46)
;
_computing_data_reduction
;
CrysAlisPro, Oxford Diffraction Ltd.,
Version 1.171.33.55 (release 05-01-2010 CrysAlis171 .NET)
(compiled Jan  5 2010,16:28:46)
;
_computing_molecular_graphics 'SHELXTL v6.10 (Sheldrick, 2008)'
_computing_publication_material 'SHELXTL v6.10 (Sheldrick, 2008)'
_computing_structure_refinement 'SHELXL-97 (Sheldrick, 2008)'
_computing_structure_solution 'SHELXS-97 (Sheldrick, 2008)'
_diffrn_ambient_temperature 110(2)
_diffrn_detector_area_resol_mean 15.9890
_diffrn_measured_fraction_theta_full 0.999
_diffrn_measured_fraction_theta_max 0.999
_diffrn_measurement_device_type 'Goniometer KM4/Xcalibur, detector: Sapphire3'
_diffrn_measurement_method '\w and \f scans'
_diffrn_radiation_monochromator graphite
_diffrn_radiation_source 'Enhance (Mo) x-ray Source'
_diffrn_radiation_type MoK\a
_diffrn_radiation_wavelength 0.71073
_diffrn_reflns_av_R_equivalents 0.0436
_diffrn_reflns_av_sigmaI/netI 0.0529
_diffrn_reflns_limit_h_max 46
_diffrn_reflns_limit_h_min -46
_diffrn_reflns_limit_k_max 13
_diffrn_reflns_limit_k_min -13
_diffrn_reflns_limit_l_max 37
_diffrn_reflns_limit_l_min -37
_diffrn_reflns_number 49626
_diffrn_reflns_theta_full 26.00
_diffrn_reflns_theta_max 26.00
_diffrn_reflns_theta_min 1.94
_exptl_absorpt_coefficient_mu 0.928
_exptl_absorpt_correction_T_max 0.923
_exptl_absorpt_correction_T_min 0.807
_exptl_absorpt_correction_type analytical
_exptl_absorpt_process_details
;
CrysAlisPro, Oxford Diffraction Ltd.,
Version 1.171.33.55 (release 05-01-2010 CrysAlis171 .NET)
(compiled Jan  5 2010,16:28:46)
Analytical numeric absorption correction using a multifaceted crystal
            model based on expressions derived by R.C. Clark & J.S. Reid.
(Clark, R. C. & Reid, J. S. (1995). Acta Cryst. A51, 887-897)
;
_exptl_crystal_colour green
_exptl_crystal_density_diffrn 1.517
_exptl_crystal_description block
_exptl_crystal_F_000 5904
_exptl_crystal_size_max 0.32
_exptl_crystal_size_mid 0.22
_exptl_crystal_size_min 0.10
_platon_squeeze_details
;
;
_refine_diff_density_max 0.521
_refine_diff_density_min -0.494
_refine_diff_density_rms 0.060
_refine_ls_extinction_method none
_refine_ls_goodness_of_fit_ref 0.922
_refine_ls_hydrogen_treatment mixed
_refine_ls_matrix_type full
_refine_ls_number_parameters 931
_refine_ls_number_reflns 12310
_refine_ls_number_restraints 434
_refine_ls_restrained_S_all 0.942
_refine_ls_R_factor_all 0.0625
_refine_ls_R_factor_gt 0.0357
_refine_ls_shift/su_max 0.002
_refine_ls_shift/su_mean 0.000
_refine_ls_structure_factor_coef Fsqd
_refine_ls_weighting_details 'calc w=1/[\s^2^(Fo^2^)+(0.0504P)^2^+0.0000P] where P=(Fo^2^+2Fc^2^)/3'
_refine_ls_weighting_scheme calc
_refine_ls_wR_factor_gt 0.0830
_refine_ls_wR_factor_ref 0.0882
_reflns_number_gt 8309
_reflns_number_total 12310
_reflns_threshold_expression I>2\s(I)
_cod_data_source_file ic302071e_si_001.cif
_cod_data_source_block '[(BA)CuII(CH3COCH3)](ClO4)2'
_cod_original_sg_symbol_H-M 'C 2/c'
_cod_database_code 4331192

loop_
_symmetry_equiv_pos_as_xyz
'x, y, z'
'-x, y, -z+1/2'
'x+1/2, y+1/2, z'
'-x+1/2, y+1/2, -z+1/2'
'-x, -y, -z'
'x, -y, z-1/2'
'-x+1/2, -y+1/2, -z'
'x+1/2, -y+1/2, z-1/2'

loop_
_atom_site_label
_atom_site_type_symbol
_atom_site_fract_x
_atom_site_fract_y
_atom_site_fract_z
_atom_site_U_iso_or_equiv
_atom_site_adp_type
_atom_site_occupancy
_atom_site_symmetry_multiplicity
_atom_site_calc_flag
_atom_site_refinement_flags
_atom_site_disorder_assembly
_atom_site_disorder_group
Cu1 Cu 0.274657(8) 0.13654(3) 0.140563(9) 0.02020(8) Uani 1 1 d . . .
C1A C 0.19654(7) 0.1902(2) 0.10596(8) 0.0229(6) Uani 1 1 d . . .
H1A H 0.2035 0.2727 0.1021 0.027 Uiso 1 1 calc R . .
C2A C 0.16074(7) 0.1610(3) 0.09819(8) 0.0279(6) Uani 1 1 d . . .
H2A H 0.1433 0.2219 0.0887 0.033 Uiso 1 1 calc R . .
C3A C 0.15054(7) 0.0414(3) 0.10446(9) 0.0331(7) Uani 1 1 d . . .
H3A H 0.1260 0.0194 0.0998 0.040 Uiso 1 1 calc R . .
C4A C 0.17651(7) -0.0456(3) 0.11754(9) 0.0308(6) Uani 1 1 d . . .
H4A H 0.1701 -0.1282 0.1220 0.037 Uiso 1 1 calc R . .
C5A C 0.21210(7) -0.0104(2) 0.12403(8) 0.0234(6) Uani 1 1 d . . .
C6A C 0.24256(7) -0.0992(2) 0.13552(8) 0.0259(6) Uani 1 1 d . . .
H6A1 H 0.2348 -0.1685 0.1526 0.031 Uiso 1 1 calc R . .
H6A2 H 0.2498 -0.1323 0.1082 0.031 Uiso 1 1 calc R . .
C7A C 0.26907(7) -0.0268(2) 0.20901(8) 0.0233(6) Uani 1 1 d . . .
H7A1 H 0.2746 -0.1067 0.2237 0.028 Uiso 1 1 calc R . .
H7A2 H 0.2441 -0.0049 0.2116 0.028 Uiso 1 1 calc R . .
C8A C 0.29387(6) 0.0689(2) 0.23058(8) 0.0240(6) Uani 1 1 d . . .
C9A C 0.31115(7) 0.0622(3) 0.27343(8) 0.0294(6) Uani 1 1 d . . .
H9A H 0.3094 -0.0098 0.2903 0.035 Uiso 1 1 calc R . .
C10A C 0.33089(7) 0.1604(3) 0.29146(9) 0.0357(7) Uani 1 1 d . . .
H10A H 0.3424 0.1579 0.3212 0.043 Uiso 1 1 calc R . .
C11A C 0.33379(7) 0.2626(3) 0.26584(9) 0.0355(7) Uani 1 1 d . . .
H11A H 0.3465 0.3328 0.2779 0.043 Uiso 1 1 calc R . .
C12A C 0.31778(7) 0.2609(3) 0.22233(9) 0.0293(6) Uani 1 1 d . . .
H12A H 0.3210 0.3293 0.2042 0.035 Uiso 1 1 calc R . .
C13A C 0.30784(7) -0.0954(2) 0.15704(8) 0.0253(6) Uani 1 1 d . . .
H13A H 0.3051 -0.1855 0.1578 0.030 Uiso 1 1 calc R . .
H13B H 0.3263 -0.0712 0.1819 0.030 Uiso 1 1 calc R . .
C14A C 0.31955(7) -0.0583(2) 0.11430(8) 0.0232(6) Uani 1 1 d . . .
C15A C 0.34034(7) -0.1346(2) 0.09326(9) 0.0303(6) Uani 1 1 d . . .
H15A H 0.3465 -0.2144 0.1043 0.036 Uiso 1 1 calc R . .
C16A C 0.35217(7) -0.0924(3) 0.05548(9) 0.0315(7) Uani 1 1 d . . .
H16A H 0.3670 -0.1425 0.0406 0.038 Uiso 1 1 calc R . .
C17A C 0.34246(7) 0.0213(2) 0.03964(8) 0.0263(6) Uani 1 1 d . . .
H17A H 0.3503 0.0505 0.0136 0.032 Uiso 1 1 calc R . .
C18A C 0.32083(6) 0.0951(2) 0.06219(8) 0.0216(6) Uani 1 1 d . . .
C19A C 0.32095(7) 0.2632(2) 0.00837(8) 0.0257(6) Uani 1 1 d . . .
H19A H 0.3102 0.2173 -0.0182 0.031 Uiso 1 1 calc R . .
H19B H 0.3473 0.2583 0.0105 0.031 Uiso 1 1 calc R . .
C20A C 0.30936(7) 0.3950(2) 0.00405(8) 0.0238(6) Uani 1 1 d . . .
C21A C 0.33462(8) 0.4868(3) 0.00395(9) 0.0342(7) Uani 1 1 d . . .
H21A H 0.3593 0.4666 0.0082 0.041 Uiso 1 1 calc R . .
C22A C 0.32413(9) 0.6083(3) -0.00225(11) 0.0455(8) Uani 1 1 d . . .
H22A H 0.3416 0.6704 -0.0028 0.055 Uiso 1 1 calc R . .
C23A C 0.28843(8) 0.6391(3) -0.00766(9) 0.0386(7) Uani 1 1 d . . .
H23A H 0.2813 0.7222 -0.0120 0.046 Uiso 1 1 calc R . .
C24A C 0.26319(8) 0.5488(3) -0.00678(9) 0.0338(7) Uani 1 1 d . . .
H24A H 0.2385 0.5697 -0.0100 0.041 Uiso 1 1 calc R . .
C25A C 0.27362(7) 0.4279(2) -0.00115(8) 0.0297(6) Uani 1 1 d . . .
H25A H 0.2559 0.3662 -0.0008 0.036 Uiso 1 1 calc R . .
C26A C 0.28515(7) 0.5212(2) 0.11664(9) 0.0275(6) Uani 1 1 d . . .
H26A H 0.2972 0.5006 0.0916 0.041 Uiso 1 1 calc R . .
H26B H 0.3022 0.5608 0.1396 0.041 Uiso 1 1 calc R . .
H26C H 0.2652 0.5771 0.1069 0.041 Uiso 1 1 calc R . .
C27A C 0.27119(6) 0.4072(2) 0.13456(8) 0.0209(6) Uani 1 1 d . . .
C28A C 0.24884(7) 0.4196(3) 0.16961(8) 0.0274(6) Uani 1 1 d . . .
H28A H 0.2416 0.3381 0.1784 0.041 Uiso 1 1 calc R . .
H28B H 0.2275 0.4679 0.1586 0.041 Uiso 1 1 calc R . .
H28C H 0.2625 0.4610 0.1951 0.041 Uiso 1 1 calc R . .
N1A N 0.22199(5) 0.10655(18) 0.11873(6) 0.0204(5) Uani 1 1 d . . .
N2A N 0.27325(5) -0.03590(18) 0.16187(6) 0.0216(5) Uani 1 1 d . . .
N3A N 0.29798(5) 0.16672(19) 0.20470(6) 0.0230(5) Uani 1 1 d . . .
N4A N 0.30963(5) 0.05519(18) 0.09975(6) 0.0196(5) Uani 1 1 d . . .
N5A N 0.30995(6) 0.2076(2) 0.04737(7) 0.0223(5) Uani 1 1 d D . .
H5A H 0.2998(7) 0.251(2) 0.0638(8) 0.024(8) Uiso 1 1 d D . .
O1A O 0.27919(4) 0.30719(15) 0.12003(5) 0.0228(4) Uani 1 1 d . . .
Cu2 Cu 0.016358(9) 0.26544(3) 0.386135(12) 0.03224(10) Uani 1 1 d . . .
C1B C 0.05924(7) 0.1998(3) 0.47456(10) 0.0359(7) Uani 1 1 d . . .
H1B H 0.0571 0.1167 0.4653 0.043 Uiso 1 1 calc R . .
C2B C 0.07601(8) 0.2254(3) 0.51670(11) 0.0415(8) Uani 1 1 d . . .
H2B H 0.0851 0.1613 0.5362 0.050 Uiso 1 1 calc R . .
C3B C 0.07924(8) 0.3456(3) 0.52977(11) 0.0415(8) Uani 1 1 d . . .
H3B H 0.0906 0.3659 0.5586 0.050 Uiso 1 1 calc R . .
C4B C 0.06593(8) 0.4366(3) 0.50086(10) 0.0403(8) Uani 1 1 d . . .
H4B H 0.0681 0.5201 0.5095 0.048 Uiso 1 1 calc R . .
C5B C 0.04935(7) 0.4052(3) 0.45920(10) 0.0352(7) Uani 1 1 d . . .
C6B C 0.03556(8) 0.4981(3) 0.42439(10) 0.0410(8) Uani 1 1 d . . .
H6B1 H 0.0258 0.5696 0.4384 0.049 Uiso 1 1 calc R . .
H6B2 H 0.0556 0.5269 0.4097 0.049 Uiso 1 1 calc R . .
C7B C -0.02865(7) 0.4504(3) 0.40523(10) 0.0390(7) Uani 1 1 d . . .
H7B1 H -0.0381 0.5351 0.4023 0.047 Uiso 1 1 calc R . .
H7B2 H -0.0270 0.4252 0.4364 0.047 Uiso 1 1 calc R . .
C8B C -0.05298(8) 0.3658(3) 0.37645(9) 0.0366(7) Uani 1 1 d . . .
C9B C -0.08881(8) 0.3874(3) 0.36256(10) 0.0430(8) Uani 1 1 d . . .
H9B H -0.0994 0.4618 0.3701 0.052 Uiso 1 1 calc R . .
C10B C -0.10910(9) 0.3015(4) 0.33788(10) 0.0490(9) Uani 1 1 d . . .
H10B H -0.1339 0.3155 0.3283 0.059 Uiso 1 1 calc R . .
C11B C -0.09334(9) 0.1949(3) 0.32703(10) 0.0460(8) Uani 1 1 d . . .
H11B H -0.1071 0.1332 0.3104 0.055 Uiso 1 1 calc R . .
C12B C -0.05690(8) 0.1785(3) 0.34074(10) 0.0401(7) Uani 1 1 d . . .
H12B H -0.0459 0.1053 0.3329 0.048 Uiso 1 1 calc R . .
C13B C 0.00600(8) 0.5021(3) 0.34712(10) 0.0416(8) Uani 1 1 d . . .
H13C H 0.0093 0.5918 0.3504 0.050 Uiso 1 1 calc R . .
H13D H -0.0177 0.4869 0.3293 0.050 Uiso 1 1 calc R . .
C14B C 0.03504(8) 0.4496(3) 0.32388(10) 0.0371(7) Uani 1 1 d . . .
C15B C 0.04756(8) 0.5132(3) 0.29099(10) 0.0437(8) Uani 1 1 d . . .
H15B H 0.0384 0.5920 0.2823 0.052 Uiso 1 1 calc R . .
C16B C 0.07430(9) 0.4585(3) 0.27057(11) 0.0465(8) Uani 1 1 d . . .
H16B H 0.0831 0.4993 0.2471 0.056 Uiso 1 1 calc R . .
C17B C 0.08771(8) 0.3466(3) 0.28444(10) 0.0430(8) Uani 1 1 d . . .
H17B H 0.1065 0.3104 0.2717 0.052 Uiso 1 1 calc R . .
C18B C 0.07310(8) 0.2860(3) 0.31799(10) 0.0373(7) Uani 1 1 d . . .
C19B C 0.11021(9) 0.1037(3) 0.31192(11) 0.0473(9) Uani 1 1 d . . .
H19C H 0.1344 0.1402 0.3191 0.057 Uiso 1 1 calc R . .
H19D H 0.1031 0.1064 0.2796 0.057 Uiso 1 1 calc R . .
C20B C 0.11117(7) -0.0261(3) 0.32727(10) 0.0365(7) Uani 1 1 d . . .
C21B C 0.10370(9) -0.1203(3) 0.29753(12) 0.0496(9) Uani 1 1 d . . .
H21B H 0.0978 -0.1022 0.2670 0.059 Uiso 1 1 calc R . .
C22B C 0.10461(9) -0.2399(3) 0.31132(14) 0.0584(10) Uani 1 1 d . . .
H22B H 0.0997 -0.3038 0.2903 0.070 Uiso 1 1 calc R . .
C23B C 0.11246(8) -0.2680(3) 0.35507(15) 0.0550(10) Uani 1 1 d . . .
H23B H 0.1127 -0.3510 0.3644 0.066 Uiso 1 1 calc R . .
C24B C 0.11997(8) -0.1761(4) 0.38547(12) 0.0536(9) Uani 1 1 d . . .
H24B H 0.1254 -0.1951 0.4159 0.064 Uiso 1 1 calc R . .
C25B C 0.11955(7) -0.0543(3) 0.37142(11) 0.0439(8) Uani 1 1 d . . .
H25B H 0.1251 0.0094 0.3924 0.053 Uiso 1 1 calc R . .
C26B C 0.02829(8) -0.1252(3) 0.38328(10) 0.0369(7) Uani 1 1 d . . .
H26D H 0.0407 -0.1154 0.3577 0.055 Uiso 1 1 calc R . .
H26E H 0.0082 -0.1822 0.3759 0.055 Uiso 1 1 calc R . .
H26F H 0.0450 -0.1577 0.4081 0.055 Uiso 1 1 calc R . .
C27B C 0.01451(7) -0.0039(2) 0.39555(9) 0.0283(6) Uani 1 1 d . . .
C28B C -0.01190(7) -0.0012(3) 0.42632(9) 0.0332(7) Uani 1 1 d . . .
H28D H -0.0158 0.0836 0.4349 0.050 Uiso 1 1 calc R . .
H28E H -0.0029 -0.0494 0.4526 0.050 Uiso 1 1 calc R . .
H28F H -0.0346 -0.0362 0.4119 0.050 Uiso 1 1 calc R . .
N1B N 0.04593(6) 0.2869(2) 0.44621(8) 0.0325(6) Uani 1 1 d . . .
N2B N 0.00732(6) 0.4449(2) 0.39122(8) 0.0345(6) Uani 1 1 d . . .
N3B N -0.03695(6) 0.2627(2) 0.36467(8) 0.0335(6) Uani 1 1 d . . .
N4B N 0.04647(6) 0.3360(2) 0.33692(8) 0.0359(6) Uani 1 1 d . . .
N5B N 0.08481(7) 0.1744(2) 0.33307(9) 0.0449(7) Uani 1 1 d D . .
H5B H 0.0706(8) 0.135(3) 0.3482(11) 0.072(12) Uiso 1 1 d D . .
O1B O 0.02603(5) 0.08957(17) 0.38014(6) 0.0349(5) Uani 1 1 d . . .
Cl1 Cl 0.181125(17) 0.56204(6) 0.08469(2) 0.02675(15) Uani 1 1 d . . .
O2A O 0.15864(6) 0.6230(2) 0.05026(7) 0.0576(7) Uani 1 1 d . . .
O3A O 0.20462(5) 0.47867(17) 0.06650(6) 0.0330(5) Uani 1 1 d . . .
O4A O 0.20236(5) 0.65169(17) 0.11127(7) 0.0415(5) Uani 1 1 d . . .
O5A O 0.16125(6) 0.4956(2) 0.11229(8) 0.0575(6) Uani 1 1 d . . .
Cl2 Cl 0.18922(16) 0.1607(5) 0.2483(2) 0.0246(3) Uani 0.795(4) 1 d PDU A 1
O6A O 0.1654(2) 0.2601(6) 0.2536(3) 0.0366(13) Uani 0.795(4) 1 d PDU A 1
O7A O 0.20116(10) 0.1743(3) 0.20790(10) 0.0685(12) Uani 0.795(4) 1 d PDU A 1
O8A O 0.22049(10) 0.1706(3) 0.28149(12) 0.0623(11) Uani 0.795(4) 1 d PDU A 1
O9A O 0.17294(9) 0.0488(3) 0.25308(17) 0.0824(14) Uani 0.795(4) 1 d PDU A 1
Cl2' Cl 0.1878(6) 0.167(2) 0.2474(9) 0.0246(3) Uani 0.205(4) 1 d PDU A 2
O6' O 0.1663(10) 0.274(3) 0.2450(12) 0.0366(13) Uani 0.205(4) 1 d PDU A 2
O7' O 0.1888(4) 0.1109(12) 0.2873(3) 0.057(3) Uani 0.205(4) 1 d PDU A 2
O8' O 0.1735(4) 0.0820(10) 0.2135(4) 0.061(4) Uani 0.205(4) 1 d PDU A 2
O9' O 0.2233(3) 0.1899(11) 0.2444(6) 0.060(3) Uani 0.205(4) 1 d PDU A 2
Cl3 Cl 0.06396(4) 0.20741(15) 0.00430(5) 0.0289(3) Uani 0.882(4) 1 d PDU B 1
O2B O 0.02752(8) 0.2477(5) -0.00285(13) 0.0420(9) Uani 0.882(4) 1 d PDU B 1
O3B O 0.08333(7) 0.2713(2) -0.02471(10) 0.0509(8) Uani 0.882(4) 1 d PDU B 1
O4B O 0.06532(9) 0.0782(3) -0.00377(12) 0.0502(9) Uani 0.882(4) 1 d PDU B 1
O5B O 0.07877(7) 0.2312(3) 0.04862(9) 0.0631(10) Uani 0.882(4) 1 d PDU B 1
Cl3' Cl 0.0694(4) 0.1934(14) 0.0136(5) 0.0289(3) Uani 0.118(4) 1 d PDU B 2
O2D O 0.0336(6) 0.242(4) 0.0075(13) 0.0420(9) Uani 0.118(4) 1 d PDU B 2
O3D O 0.0785(5) 0.1329(19) 0.0535(5) 0.0509(8) Uani 0.118(4) 1 d PDU B 2
O4D O 0.0949(4) 0.2907(15) 0.0118(8) 0.051(4) Uani 0.118(4) 1 d PDU B 2
O5D O 0.0737(6) 0.1066(18) -0.0205(6) 0.033(4) Uani 0.118(4) 1 d PDU B 2
Cl4 Cl 0.0743(4) 0.7650(13) 0.1570(5) 0.068(3) Uani 0.274(15) 1 d PDU C 1
O6B O 0.0779(7) 0.8870(13) 0.1710(6) 0.089(4) Uani 0.274(15) 1 d PDU C 1
O7B O 0.0433(6) 0.746(3) 0.1248(9) 0.051(5) Uani 0.274(15) 1 d PDU C 1
O8B O 0.1051(4) 0.743(2) 0.1364(5) 0.067(4) Uani 0.274(15) 1 d PDU C 1
O9B O 0.0727(8) 0.678(3) 0.1914(9) 0.061(5) Uani 0.274(15) 1 d PDU C 1
Cl4C Cl 0.07264(10) 0.7768(4) 0.16121(12) 0.0331(7) Uani 0.726(15) 1 d PDU C 2
O6C O 0.0555(3) 0.8828(4) 0.17640(15) 0.074(2) Uani 0.726(15) 1 d PDU C 2
O7C O 0.0485(3) 0.7255(10) 0.1258(4) 0.052(2) Uani 0.726(15) 1 d PDU C 2
O8C O 0.10438(15) 0.8101(10) 0.1460(3) 0.087(2) Uani 0.726(15) 1 d PDU C 2
O9C O 0.0805(3) 0.6921(10) 0.1970(3) 0.056(2) Uani 0.726(15) 1 d PDU C 2

loop_
_atom_site_aniso_label
_atom_site_aniso_U_11
_atom_site_aniso_U_22
_atom_site_aniso_U_33
_atom_site_aniso_U_23
_atom_site_aniso_U_13
_atom_site_aniso_U_12
Cu1 0.02319(17) 0.01852(17) 0.02033(16) 0.00132(13) 0.00789(12) 0.00117(13)
C1A 0.0289(14) 0.0240(14) 0.0167(13) 0.0007(10) 0.0064(11) 0.0018(12)
C2A 0.0266(14) 0.0322(17) 0.0246(14) -0.0018(12) 0.0036(11) 0.0041(12)
C3A 0.0234(15) 0.0417(19) 0.0341(16) -0.0077(13) 0.0039(12) -0.0054(13)
C4A 0.0329(16) 0.0258(16) 0.0349(16) -0.0013(12) 0.0090(13) -0.0075(13)
C5A 0.0278(14) 0.0239(15) 0.0192(13) -0.0009(11) 0.0058(11) -0.0014(12)
C6A 0.0309(15) 0.0185(14) 0.0301(15) -0.0006(11) 0.0102(12) -0.0025(11)
C7A 0.0259(14) 0.0244(14) 0.0224(14) 0.0046(11) 0.0121(11) 0.0034(11)
C8A 0.0208(13) 0.0310(16) 0.0230(14) 0.0030(12) 0.0120(11) 0.0038(12)
C9A 0.0261(14) 0.0431(18) 0.0213(14) 0.0078(12) 0.0107(11) 0.0042(13)
C10A 0.0259(15) 0.058(2) 0.0234(15) 0.0021(14) 0.0030(12) -0.0012(14)
C11A 0.0287(15) 0.0412(19) 0.0347(17) -0.0055(14) -0.0009(13) -0.0057(14)
C12A 0.0256(14) 0.0300(16) 0.0321(16) 0.0021(12) 0.0033(12) -0.0005(12)
C13A 0.0282(14) 0.0232(15) 0.0263(15) 0.0034(11) 0.0101(11) 0.0061(12)
C14A 0.0261(14) 0.0239(15) 0.0209(14) -0.0001(11) 0.0075(11) -0.0015(11)
C15A 0.0397(16) 0.0226(15) 0.0316(16) 0.0029(12) 0.0155(13) 0.0075(13)
C16A 0.0373(16) 0.0271(16) 0.0344(16) -0.0040(12) 0.0188(13) 0.0070(13)
C17A 0.0325(15) 0.0280(16) 0.0214(14) -0.0018(11) 0.0141(12) 0.0002(12)
C18A 0.0216(13) 0.0236(14) 0.0201(14) -0.0019(11) 0.0044(11) -0.0014(11)
C19A 0.0345(15) 0.0252(15) 0.0196(14) -0.0002(11) 0.0111(12) 0.0005(12)
C20A 0.0354(16) 0.0238(15) 0.0143(13) -0.0010(10) 0.0103(11) -0.0017(12)
C21A 0.0349(16) 0.0284(17) 0.0430(18) -0.0055(13) 0.0177(13) -0.0034(13)
C22A 0.052(2) 0.0251(17) 0.066(2) -0.0053(15) 0.0309(17) -0.0080(15)
C23A 0.058(2) 0.0205(15) 0.0421(18) -0.0001(13) 0.0221(15) 0.0046(15)
C24A 0.0371(16) 0.0327(17) 0.0313(16) -0.0024(13) 0.0041(13) 0.0062(14)
C25A 0.0349(16) 0.0245(16) 0.0292(15) -0.0006(12) 0.0032(12) -0.0057(13)
C26A 0.0245(14) 0.0223(15) 0.0368(16) -0.0041(12) 0.0085(12) -0.0011(12)
C27A 0.0186(13) 0.0225(14) 0.0212(14) -0.0036(11) 0.0013(11) -0.0008(11)
C28A 0.0271(15) 0.0315(16) 0.0241(15) -0.0070(12) 0.0057(12) 0.0012(12)
N1A 0.0250(11) 0.0204(12) 0.0170(11) -0.0008(8) 0.0073(9) 0.0013(9)
N2A 0.0233(11) 0.0207(12) 0.0226(11) 0.0005(9) 0.0097(9) 0.0025(9)
N3A 0.0203(11) 0.0268(13) 0.0225(11) 0.0008(9) 0.0050(9) 0.0024(9)
N4A 0.0229(11) 0.0173(11) 0.0197(11) 0.0000(9) 0.0071(9) 0.0011(9)
N5A 0.0283(12) 0.0226(13) 0.0184(12) -0.0003(9) 0.0115(10) 0.0006(10)
O1A 0.0280(10) 0.0196(10) 0.0222(9) 0.0002(8) 0.0086(8) 0.0004(8)
Cu2 0.0347(2) 0.02062(19) 0.0465(2) 0.00088(15) 0.02262(16) 0.00372(15)
C1B 0.0308(16) 0.0289(17) 0.0501(19) 0.0005(14) 0.0132(14) -0.0002(13)
C2B 0.0295(16) 0.045(2) 0.053(2) 0.0056(16) 0.0159(15) 0.0001(15)
C3B 0.0364(17) 0.046(2) 0.0470(19) -0.0068(16) 0.0208(14) -0.0034(15)
C4B 0.0411(18) 0.0350(18) 0.051(2) -0.0104(15) 0.0273(15) -0.0050(15)
C5B 0.0337(16) 0.0287(16) 0.0492(19) -0.0024(14) 0.0248(14) 0.0010(13)
C6B 0.0487(19) 0.0233(16) 0.056(2) -0.0031(14) 0.0254(16) -0.0031(14)
C7B 0.0388(17) 0.0309(17) 0.054(2) 0.0038(14) 0.0299(15) 0.0122(14)
C8B 0.0423(17) 0.0345(17) 0.0388(17) 0.0109(14) 0.0249(14) 0.0101(14)
C9B 0.0437(19) 0.048(2) 0.0425(19) 0.0144(16) 0.0224(15) 0.0183(16)
C10B 0.0387(18) 0.074(3) 0.0368(19) 0.0220(18) 0.0140(15) 0.0143(19)
C11B 0.0452(19) 0.057(2) 0.0360(18) 0.0121(16) 0.0050(15) 0.0002(17)
C12B 0.0434(19) 0.0391(18) 0.0394(18) 0.0085(15) 0.0112(14) 0.0072(15)
C13B 0.051(2) 0.0278(17) 0.052(2) 0.0089(14) 0.0284(16) 0.0094(15)
C14B 0.0429(18) 0.0282(17) 0.0453(18) 0.0022(14) 0.0232(14) 0.0017(14)
C15B 0.053(2) 0.0309(18) 0.053(2) 0.0085(15) 0.0258(16) 0.0038(15)
C16B 0.057(2) 0.040(2) 0.050(2) 0.0063(16) 0.0311(17) -0.0033(16)
C17B 0.0469(19) 0.039(2) 0.050(2) 0.0033(15) 0.0305(15) 0.0035(15)
C18B 0.0391(17) 0.0275(17) 0.0507(19) 0.0005(14) 0.0237(15) 0.0025(14)
C19B 0.052(2) 0.0385(19) 0.060(2) 0.0005(16) 0.0367(17) 0.0123(16)
C20B 0.0273(15) 0.0349(18) 0.052(2) -0.0022(15) 0.0209(14) 0.0047(13)
C21B 0.051(2) 0.048(2) 0.057(2) -0.0032(17) 0.0283(17) 0.0061(17)
C22B 0.059(2) 0.043(2) 0.083(3) -0.017(2) 0.041(2) -0.0074(18)
C23B 0.0346(18) 0.039(2) 0.098(3) 0.010(2) 0.0299(19) 0.0067(16)
C24B 0.0275(17) 0.066(3) 0.067(2) 0.019(2) 0.0055(16) 0.0148(17)
C25B 0.0277(16) 0.047(2) 0.058(2) -0.0047(16) 0.0072(15) 0.0014(14)
C26B 0.0340(16) 0.0248(16) 0.0525(19) -0.0051(14) 0.0081(14) -0.0005(13)
C27B 0.0218(14) 0.0277(16) 0.0342(16) -0.0016(12) 0.0006(12) -0.0009(12)
C28B 0.0301(15) 0.0295(16) 0.0412(17) -0.0003(13) 0.0093(13) -0.0019(13)
N1B 0.0312(13) 0.0235(13) 0.0469(15) -0.0028(11) 0.0190(11) -0.0015(10)
N2B 0.0414(14) 0.0238(13) 0.0440(15) 0.0039(11) 0.0246(12) 0.0057(11)
N3B 0.0366(14) 0.0297(14) 0.0376(14) 0.0060(11) 0.0165(11) 0.0044(11)
N4B 0.0402(14) 0.0265(14) 0.0475(15) 0.0030(11) 0.0273(12) 0.0049(11)
N5B 0.0490(17) 0.0312(15) 0.0650(19) 0.0087(13) 0.0421(15) 0.0113(13)
O1B 0.0345(11) 0.0227(11) 0.0520(13) 0.0000(9) 0.0208(10) 0.0029(9)
Cl1 0.0267(3) 0.0260(4) 0.0283(4) -0.0013(3) 0.0066(3) -0.0002(3)
O2A 0.0665(15) 0.0612(16) 0.0396(13) -0.0043(11) -0.0091(11) 0.0315(13)
O3A 0.0358(11) 0.0275(11) 0.0377(11) -0.0078(9) 0.0122(9) 0.0057(9)
O4A 0.0368(12) 0.0301(12) 0.0564(13) -0.0168(10) 0.0033(10) -0.0040(9)
O5A 0.0584(15) 0.0510(15) 0.0732(17) -0.0039(12) 0.0421(13) -0.0174(12)
Cl2 0.0316(6) 0.0201(7) 0.0244(5) -0.0017(5) 0.0118(4) -0.0001(5)
O6A 0.0336(12) 0.031(2) 0.047(4) -0.0090(18) 0.013(2) 0.0051(16)
O7A 0.094(3) 0.084(3) 0.0392(19) 0.0178(17) 0.0452(18) 0.043(2)
O8A 0.074(2) 0.0366(18) 0.063(2) -0.0062(16) -0.0314(19) 0.0211(17)
O9A 0.066(2) 0.0279(18) 0.162(4) 0.001(2) 0.046(3) -0.0131(16)
Cl2' 0.0316(6) 0.0201(7) 0.0244(5) -0.0017(5) 0.0118(4) -0.0001(5)
O6' 0.0336(12) 0.031(2) 0.047(4) -0.0090(18) 0.013(2) 0.0051(16)
O7' 0.085(7) 0.060(7) 0.030(5) 0.019(5) 0.019(5) 0.056(6)
O8' 0.092(7) 0.027(6) 0.048(6) -0.020(5) -0.039(6) 0.024(5)
O9' 0.038(6) 0.040(6) 0.112(9) -0.013(6) 0.036(6) -0.002(5)
Cl3 0.0266(7) 0.0277(6) 0.0333(8) -0.0037(5) 0.0074(5) -0.0007(4)
O2B 0.0268(15) 0.0425(15) 0.057(3) 0.0075(17) 0.0086(14) 0.0044(13)
O3B 0.0450(15) 0.0425(16) 0.074(2) 0.0073(14) 0.0366(15) 0.0001(12)
O4B 0.057(2) 0.0239(16) 0.072(2) -0.0047(15) 0.0164(16) 0.0001(13)
O5B 0.0493(16) 0.091(3) 0.0451(17) -0.0284(16) -0.0064(13) 0.0071(16)
Cl3' 0.0266(7) 0.0277(6) 0.0333(8) -0.0037(5) 0.0074(5) -0.0007(4)
O2D 0.0268(15) 0.0425(15) 0.057(3) 0.0075(17) 0.0086(14) 0.0044(13)
O3D 0.0450(15) 0.0425(16) 0.074(2) 0.0073(14) 0.0366(15) 0.0001(12)
O4D 0.033(7) 0.044(8) 0.077(9) -0.004(8) 0.009(8) 0.004(7)
O5D 0.033(9) 0.030(9) 0.036(9) -0.001(7) 0.002(7) 0.007(7)
Cl4 0.061(4) 0.051(4) 0.086(5) 0.005(4) -0.010(4) 0.001(3)
O6B 0.110(9) 0.039(6) 0.109(8) -0.009(5) -0.012(8) -0.026(7)
O7B 0.029(7) 0.035(9) 0.083(8) 0.006(7) -0.010(6) 0.004(6)
O8B 0.033(5) 0.103(10) 0.064(6) 0.022(7) 0.008(5) 0.002(7)
O9B 0.066(10) 0.046(7) 0.064(8) 0.030(6) -0.013(7) -0.011(7)
Cl4C 0.0313(11) 0.0292(12) 0.0363(11) 0.0099(8) -0.0029(8) -0.0099(9)
O6C 0.122(6) 0.036(2) 0.059(2) -0.0165(18) -0.003(3) 0.020(3)
O7C 0.041(4) 0.035(4) 0.073(3) -0.018(3) -0.014(3) 0.008(3)
O8C 0.036(2) 0.111(5) 0.109(5) 0.069(4) -0.005(3) -0.029(3)
O9C 0.047(4) 0.061(4) 0.061(4) 0.029(3) 0.009(3) 0.002(3)

loop_
_atom_type_symbol
_atom_type_description
_atom_type_scat_dispersion_real
_atom_type_scat_dispersion_imag
_atom_type_scat_source
C C 0.0033 0.0016 'International Tables Vol C Tables 4.2.6.8 and 6.1.1.4'
H H 0.0000 0.0000 'International Tables Vol C Tables 4.2.6.8 and 6.1.1.4'
Cl Cl 0.1484 0.1585 'International Tables Vol C Tables 4.2.6.8 and 6.1.1.4'
Cu Cu 0.3201 1.2651 'International Tables Vol C Tables 4.2.6.8 and 6.1.1.4'
N N 0.0061 0.0033 'International Tables Vol C Tables 4.2.6.8 and 6.1.1.4'
O O 0.0106 0.0060 'International Tables Vol C Tables 4.2.6.8 and 6.1.1.4'

loop_
_geom_angle_atom_site_label_1
_geom_angle_atom_site_label_2
_geom_angle_atom_site_label_3
_geom_angle
O1A Cu1 N2A 176.61(8)
O1A Cu1 N1A 100.07(7)
N2A Cu1 N1A 83.23(8)
O1A Cu1 N3A 96.25(8)
N2A Cu1 N3A 82.30(8)
N1A Cu1 N3A 126.67(8)
O1A Cu1 N4A 96.40(7)
N2A Cu1 N4A 81.46(8)
N1A Cu1 N4A 113.69(8)
N3A Cu1 N4A 114.37(8)
N1A C1A C2A 122.4(2)
N1A C1A H1A 118.8
C2A C1A H1A 118.8
C1A C2A C3A 118.9(3)
C1A C2A H2A 120.6
C3A C2A H2A 120.6
C4A C3A C2A 119.2(2)
C4A C3A H3A 120.4
C2A C3A H3A 120.4
C3A C4A C5A 118.9(3)
C3A C4A H4A 120.5
C5A C4A H4A 120.5
N1A C5A C4A 121.8(2)
N1A C5A C6A 114.9(2)
C4A C5A C6A 123.2(2)
N2A C6A C5A 109.6(2)
N2A C6A H6A1 109.7
C5A C6A H6A1 109.7
N2A C6A H6A2 109.7
C5A C6A H6A2 109.7
H6A1 C6A H6A2 108.2
N2A C7A C8A 109.1(2)
N2A C7A H7A1 109.9
C8A C7A H7A1 109.9
N2A C7A H7A2 109.9
C8A C7A H7A2 109.9
H7A1 C7A H7A2 108.3
N3A C8A C9A 121.5(2)
N3A C8A C7A 114.4(2)
C9A C8A C7A 124.1(2)
C10A C9A C8A 119.5(3)
C10A C9A H9A 120.3
C8A C9A H9A 120.3
C9A C10A C11A 119.1(3)
C9A C10A H10A 120.4
C11A C10A H10A 120.4
C10A C11A C12A 118.7(3)
C10A C11A H11A 120.7
C12A C11A H11A 120.7
N3A C12A C11A 122.5(3)
N3A C12A H12A 118.7
C11A C12A H12A 118.7
N2A C13A C14A 110.6(2)
N2A C13A H13A 109.5
C14A C13A H13A 109.5
N2A C13A H13B 109.5
C14A C13A H13B 109.5
H13A C13A H13B 108.1
N4A C14A C15A 123.4(2)
N4A C14A C13A 115.6(2)
C15A C14A C13A 121.0(2)
C14A C15A C16A 118.3(2)
C14A C15A H15A 120.8
C16A C15A H15A 120.8
C17A C16A C15A 119.9(2)
C17A C16A H16A 120.1
C15A C16A H16A 120.1
C16A C17A C18A 119.4(2)
C16A C17A H17A 120.3
C18A C17A H17A 120.3
N5A C18A N4A 117.3(2)
N5A C18A C17A 121.7(2)
N4A C18A C17A 121.1(2)
N5A C19A C20A 110.7(2)
N5A C19A H19A 109.5
C20A C19A H19A 109.5
N5A C19A H19B 109.5
C20A C19A H19B 109.5
H19A C19A H19B 108.1
C25A C20A C21A 118.3(2)
C25A C20A C19A 121.7(2)
C21A C20A C19A 120.0(2)
C20A C21A C22A 120.5(3)
C20A C21A H21A 119.7
C22A C21A H21A 119.7
C23A C22A C21A 120.3(3)
C23A C22A H22A 119.8
C21A C22A H22A 119.8
C24A C23A C22A 119.6(3)
C24A C23A H23A 120.2
C22A C23A H23A 120.2
C23A C24A C25A 120.1(3)
C23A C24A H24A 120.0
C25A C24A H24A 120.0
C24A C25A C20A 121.2(3)
C24A C25A H25A 119.4
C20A C25A H25A 119.4
C27A C26A H26A 109.5
C27A C26A H26B 109.5
H26A C26A H26B 109.5
C27A C26A H26C 109.5
H26A C26A H26C 109.5
H26B C26A H26C 109.5
O1A C27A C28A 123.1(2)
O1A C27A C26A 119.0(2)
C28A C27A C26A 118.0(2)
C27A C28A H28A 109.5
C27A C28A H28B 109.5
H28A C28A H28B 109.5
C27A C28A H28C 109.5
H28A C28A H28C 109.5
H28B C28A H28C 109.5
C1A N1A C5A 118.7(2)
C1A N1A Cu1 127.69(17)
C5A N1A Cu1 112.94(16)
C6A N2A C7A 111.88(19)
C6A N2A C13A 111.69(19)
C7A N2A C13A 110.72(19)
C6A N2A Cu1 108.58(15)
C7A N2A Cu1 105.59(15)
C13A N2A Cu1 108.09(15)
C12A N3A C8A 118.4(2)
C12A N3A Cu1 129.96(18)
C8A N3A Cu1 111.40(17)
C14A N4A C18A 117.9(2)
C14A N4A Cu1 110.52(16)
C18A N4A Cu1 131.48(16)
C18A N5A C19A 122.9(2)
C18A N5A H5A 117.2(19)
C19A N5A H5A 118.9(19)
C27A O1A Cu1 132.67(16)
O1B Cu2 N2B 178.66(9)
O1B Cu2 N1B 96.54(9)
N2B Cu2 N1B 83.81(9)
O1B Cu2 N3B 98.35(9)
N2B Cu2 N3B 82.31(10)
N1B Cu2 N3B 133.16(9)
O1B Cu2 N4B 98.98(8)
N2B Cu2 N4B 79.68(9)
N1B Cu2 N4B 108.60(9)
N3B Cu2 N4B 112.46(9)
N1B C1B C2B 122.7(3)
N1B C1B H1B 118.6
C2B C1B H1B 118.6
C3B C2B C1B 118.4(3)
C3B C2B H2B 120.8
C1B C2B H2B 120.8
C2B C3B C4B 119.6(3)
C2B C3B H3B 120.2
C4B C3B H3B 120.2
C3B C4B C5B 119.3(3)
C3B C4B H4B 120.3
C5B C4B H4B 120.3
N1B C5B C4B 121.4(3)
N1B C5B C6B 115.2(3)
C4B C5B C6B 123.4(3)
N2B C6B C5B 111.1(2)
N2B C6B H6B1 109.4
C5B C6B H6B1 109.4
N2B C6B H6B2 109.4
C5B C6B H6B2 109.4
H6B1 C6B H6B2 108.0
N2B C7B C8B 108.1(2)
N2B C7B H7B1 110.1
C8B C7B H7B1 110.1
N2B C7B H7B2 110.1
C8B C7B H7B2 110.1
H7B1 C7B H7B2 108.4
N3B C8B C9B 121.3(3)
N3B C8B C7B 114.3(3)
C9B C8B C7B 124.4(3)
C10B C9B C8B 119.8(3)
C10B C9B H9B 120.1
C8B C9B H9B 120.1
C9B C10B C11B 119.3(3)
C9B C10B H10B 120.4
C11B C10B H10B 120.4
C10B C11B C12B 118.9(3)
C10B C11B H11B 120.5
C12B C11B H11B 120.5
N3B C12B C11B 121.9(3)
N3B C12B H12B 119.1
C11B C12B H12B 119.1
N2B C13B C14B 110.2(2)
N2B C13B H13C 109.6
C14B C13B H13C 109.6
N2B C13B H13D 109.6
C14B C13B H13D 109.6
H13C C13B H13D 108.1
N4B C14B C15B 123.5(3)
N4B C14B C13B 115.5(2)
C15B C14B C13B 121.0(3)
C14B C15B C16B 118.0(3)
C14B C15B H15B 121.0
C16B C15B H15B 121.0
C17B C16B C15B 120.0(3)
C17B C16B H16B 120.0
C15B C16B H16B 120.0
C16B C17B C18B 118.7(3)
C16B C17B H17B 120.6
C18B C17B H17B 120.6
N4B C18B N5B 116.3(3)
N4B C18B C17B 121.8(3)
N5B C18B C17B 122.0(3)
N5B C19B C20B 110.3(2)
N5B C19B H19C 109.6
C20B C19B H19C 109.6
N5B C19B H19D 109.6
C20B C19B H19D 109.6
H19C C19B H19D 108.1
C21B C20B C25B 118.6(3)
C21B C20B C19B 120.5(3)
C25B C20B C19B 120.9(3)
C22B C21B C20B 120.9(3)
C22B C21B H21B 119.6
C20B C21B H21B 119.6
C23B C22B C21B 120.6(3)
C23B C22B H22B 119.7
C21B C22B H22B 119.7
C22B C23B C24B 119.8(3)
C22B C23B H23B 120.1
C24B C23B H23B 120.1
C23B C24B C25B 119.7(3)
C23B C24B H24B 120.2
C25B C24B H24B 120.2
C20B C25B C24B 120.4(3)
C20B C25B H25B 119.8
C24B C25B H25B 119.8
C27B C26B H26D 109.5
C27B C26B H26E 109.5
H26D C26B H26E 109.5
C27B C26B H26F 109.5
H26D C26B H26F 109.5
H26E C26B H26F 109.5
O1B C27B C28B 122.9(2)
O1B C27B C26B 118.7(2)
C28B C27B C26B 118.4(2)
C27B C28B H28D 109.5
C27B C28B H28E 109.5
H28D C28B H28E 109.5
C27B C28B H28F 109.5
H28D C28B H28F 109.5
H28E C28B H28F 109.5
C1B N1B C5B 118.6(3)
C1B N1B Cu2 127.9(2)
C5B N1B Cu2 113.29(19)
C6B N2B C13B 112.5(2)
C6B N2B C7B 112.4(2)
C13B N2B C7B 110.0(2)
C6B N2B Cu2 108.95(17)
C13B N2B Cu2 108.85(17)
C7B N2B Cu2 103.70(17)
C12B N3B C8B 118.7(3)
C12B N3B Cu2 129.8(2)
C8B N3B Cu2 111.4(2)
C18B N4B C14B 117.9(2)
C18B N4B Cu2 131.41(19)
C14B N4B Cu2 110.70(18)
C18B N5B C19B 121.8(3)
C18B N5B H5B 115(2)
C19B N5B H5B 118(2)
C27B O1B Cu2 133.64(18)
O5A Cl1 O2A 111.98(15)
O5A Cl1 O4A 108.05(13)
O2A Cl1 O4A 108.85(13)
O5A Cl1 O3A 108.92(13)
O2A Cl1 O3A 110.00(12)
O4A Cl1 O3A 108.98(11)
O9A Cl2 O7A 113.5(5)
O9A Cl2 O6A 110.9(6)
O7A Cl2 O6A 108.4(5)
O9A Cl2 O8A 108.7(5)
O7A Cl2 O8A 106.2(5)
O6A Cl2 O8A 109.0(6)
O7' Cl2' O9' 104.3(17)
O7' Cl2' O6' 111(2)
O9' Cl2' O6' 114(2)
O7' Cl2' O8' 108.5(18)
O9' Cl2' O8' 109.4(17)
O6' Cl2' O8' 110(2)
O5B Cl3 O3B 110.4(2)
O5B Cl3 O2B 108.7(2)
O3B Cl3 O2B 109.3(2)
O5B Cl3 O4B 109.1(2)
O3B Cl3 O4B 109.8(2)
O2B Cl3 O4B 109.5(3)
O3D Cl3' O2D 113.0(18)
O3D Cl3' O5D 106.8(14)
O2D Cl3' O5D 111.1(19)
O3D Cl3' O4D 107.8(14)
O2D Cl3' O4D 110(2)
O5D Cl3' O4D 107.7(14)
O6B Cl4 O7B 112.4(16)
O6B Cl4 O9B 114.7(16)
O7B Cl4 O9B 107.0(17)
O6B Cl4 O8B 104.4(12)
O7B Cl4 O8B 107.9(16)
O9B Cl4 O8B 110.1(16)
O8C Cl4C O7C 109.3(6)
O8C Cl4C O9C 109.7(5)
O7C Cl4C O9C 111.4(6)
O8C Cl4C O6C 110.6(4)
O7C Cl4C O6C 107.1(5)
O9C Cl4C O6C 108.7(5)

loop_
_geom_bond_atom_site_label_1
_geom_bond_atom_site_label_2
_geom_bond_distance
Cu1 O1A 1.9825(17)
Cu1 N2A 1.996(2)
Cu1 N1A 2.029(2)
Cu1 N3A 2.058(2)
Cu1 N4A 2.150(2)
C1A N1A 1.341(3)
C1A C2A 1.376(3)
C1A H1A 0.9500
C2A C3A 1.382(4)
C2A H2A 0.9500
C3A C4A 1.381(4)
C3A H3A 0.9500
C4A C5A 1.385(3)
C4A H4A 0.9500
C5A N1A 1.347(3)
C5A C6A 1.506(3)
C6A N2A 1.481(3)
C6A H6A1 0.9900
C6A H6A2 0.9900
C7A N2A 1.484(3)
C7A C8A 1.490(3)
C7A H7A1 0.9900
C7A H7A2 0.9900
C8A N3A 1.354(3)
C8A C9A 1.379(3)
C9A C10A 1.373(4)
C9A H9A 0.9500
C10A C11A 1.380(4)
C10A H10A 0.9500
C11A C12A 1.380(4)
C11A H11A 0.9500
C12A N3A 1.337(3)
C12A H12A 0.9500
C13A N2A 1.489(3)
C13A C14A 1.504(3)
C13A H13A 0.9900
C13A H13B 0.9900
C14A N4A 1.351(3)
C14A C15A 1.374(3)
C15A C16A 1.386(4)
C15A H15A 0.9500
C16A C17A 1.363(4)
C16A H16A 0.9500
C17A C18A 1.404(3)
C17A H17A 0.9500
C18A N5A 1.352(3)
C18A N4A 1.360(3)
C19A N5A 1.459(3)
C19A C20A 1.504(3)
C19A H19A 0.9900
C19A H19B 0.9900
C20A C25A 1.384(4)
C20A C21A 1.386(4)
C21A C22A 1.388(4)
C21A H21A 0.9500
C22A C23A 1.377(4)
C22A H22A 0.9500
C23A C24A 1.376(4)
C23A H23A 0.9500
C24A C25A 1.381(4)
C24A H24A 0.9500
C25A H25A 0.9500
C26A C27A 1.490(4)
C26A H26A 0.9800
C26A H26B 0.9800
C26A H26C 0.9800
C27A O1A 1.234(3)
C27A C28A 1.474(3)
C28A H28A 0.9800
C28A H28B 0.9800
C28A H28C 0.9800
N5A H5A 0.82(2)
Cu2 O1B 1.9681(19)
Cu2 N2B 1.999(2)
Cu2 N1B 2.020(2)
Cu2 N3B 2.024(2)
Cu2 N4B 2.169(2)
C1B N1B 1.335(4)
C1B C2B 1.380(4)
C1B H1B 0.9500
C2B C3B 1.372(4)
C2B H2B 0.9500
C3B C4B 1.375(4)
C3B H3B 0.9500
C4B C5B 1.379(4)
C4B H4B 0.9500
C5B N1B 1.351(4)
C5B C6B 1.508(4)
C6B N2B 1.477(4)
C6B H6B1 0.9900
C6B H6B2 0.9900
C7B N2B 1.490(3)
C7B C8B 1.494(4)
C7B H7B1 0.9900
C7B H7B2 0.9900
C8B N3B 1.354(3)
C8B C9B 1.378(4)
C9B C10B 1.365(5)
C9B H9B 0.9500
C10B C11B 1.372(5)
C10B H10B 0.9500
C11B C12B 1.390(4)
C11B H11B 0.9500
C12B N3B 1.336(4)
C12B H12B 0.9500
C13B N2B 1.486(4)
C13B C14B 1.512(4)
C13B H13C 0.9900
C13B H13D 0.9900
C14B N4B 1.353(3)
C14B C15B 1.369(4)
C15B C16B 1.403(4)
C15B H15B 0.9500
C16B C17B 1.365(4)
C16B H16B 0.9500
C17B C18B 1.408(4)
C17B H17B 0.9500
C18B N4B 1.353(3)
C18B N5B 1.354(4)
C19B N5B 1.461(4)
C19B C20B 1.492(4)
C19B H19C 0.9900
C19B H19D 0.9900
C20B C21B 1.376(4)
C20B C25B 1.379(4)
C21B C22B 1.372(5)
C21B H21B 0.9500
C22B C23B 1.366(5)
C22B H22B 0.9500
C23B C24B 1.370(5)
C23B H23B 0.9500
C24B C25B 1.396(5)
C24B H24B 0.9500
C25B H25B 0.9500
C26B C27B 1.492(4)
C26B H26D 0.9800
C26B H26E 0.9800
C26B H26F 0.9800
C27B O1B 1.232(3)
C27B C28B 1.477(4)
C28B H28D 0.9800
C28B H28E 0.9800
C28B H28F 0.9800
N5B H5B 0.88(2)
Cl1 O5A 1.416(2)
Cl1 O2A 1.418(2)
Cl1 O4A 1.4383(19)
Cl1 O3A 1.4432(18)
Cl2 O9A 1.386(7)
Cl2 O7A 1.392(7)
Cl2 O6A 1.437(5)
Cl2 O8A 1.443(7)
Cl2' O7' 1.37(2)
Cl2' O9' 1.38(2)
Cl2' O6' 1.423(16)
Cl2' O8' 1.44(2)
Cl3 O5B 1.415(3)
Cl3 O3B 1.421(3)
Cl3 O2B 1.432(3)
Cl3 O4B 1.434(3)
Cl3' O3D 1.390(15)
Cl3' O2D 1.438(16)
Cl3' O5D 1.440(17)
Cl3' O4D 1.443(16)
Cl4 O6B 1.400(13)
Cl4 O7B 1.429(14)
Cl4 O9B 1.429(14)
Cl4 O8B 1.429(13)
Cl4C O8C 1.402(5)
Cl4C O7C 1.423(6)
Cl4C O9C 1.431(6)
Cl4C O6C 1.439(5)

loop_
_geom_hbond_atom_site_label_D
_geom_hbond_atom_site_label_H
_geom_hbond_atom_site_label_A
_geom_hbond_distance_DH
_geom_hbond_distance_HA
_geom_hbond_distance_DA
_geom_hbond_angle_DHA
N5A H5A O1A 0.82(2) 2.10(2) 2.884(3) 160(3)
N5B H5B O1B 0.88(2) 2.13(3) 2.980(3) 162(3)

loop_
_geom_torsion_atom_site_label_1
_geom_torsion_atom_site_label_2
_geom_torsion_atom_site_label_3
_geom_torsion_atom_site_label_4
_geom_torsion
N1A C1A C2A C3A 1.1(4)
C1A C2A C3A C4A -1.2(4)
C2A C3A C4A C5A 0.0(4)
C3A C4A C5A N1A 1.3(4)
C3A C4A C5A C6A -176.1(2)
N1A C5A C6A N2A 31.7(3)
C4A C5A C6A N2A -150.8(2)
N2A C7A C8A N3A 36.3(3)
N2A C7A C8A C9A -144.7(2)
N3A C8A C9A C10A 4.9(4)
C7A C8A C9A C10A -174.1(2)
C8A C9A C10A C11A -1.8(4)
C9A C10A C11A C12A -2.4(4)
C10A C11A C12A N3A 3.7(4)
N2A C13A C14A N4A 31.2(3)
N2A C13A C14A C15A -151.7(2)
N4A C14A C15A C16A 0.9(4)
C13A C14A C15A C16A -176.0(2)
C14A C15A C16A C17A -1.4(4)
C15A C16A C17A C18A 0.7(4)
C16A C17A C18A N5A -178.8(2)
C16A C17A C18A N4A 0.5(4)
N5A C19A C20A C25A -61.5(3)
N5A C19A C20A C21A 120.4(3)
C25A C20A C21A C22A -1.5(4)
C19A C20A C21A C22A 176.7(2)
C20A C21A C22A C23A 1.1(5)
C21A C22A C23A C24A 0.2(5)
C22A C23A C24A C25A -1.0(4)
C23A C24A C25A C20A 0.5(4)
C21A C20A C25A C24A 0.7(4)
C19A C20A C25A C24A -177.5(2)
C2A C1A N1A C5A 0.2(3)
C2A C1A N1A Cu1 -169.76(18)
C4A C5A N1A C1A -1.3(3)
C6A C5A N1A C1A 176.2(2)
C4A C5A N1A Cu1 169.99(19)
C6A C5A N1A Cu1 -12.5(3)
O1A Cu1 N1A C1A -16.7(2)
N2A Cu1 N1A C1A 164.1(2)
N3A Cu1 N1A C1A 89.0(2)
N4A Cu1 N1A C1A -118.30(19)
O1A Cu1 N1A C5A 172.94(16)
N2A Cu1 N1A C5A -6.26(16)
N3A Cu1 N1A C5A -81.39(18)
N4A Cu1 N1A C5A 71.30(17)
C5A C6A N2A C7A 81.3(2)
C5A C6A N2A C13A -153.9(2)
C5A C6A N2A Cu1 -34.8(2)
C8A C7A N2A C6A -162.4(2)
C8A C7A N2A C13A 72.3(2)
C8A C7A N2A Cu1 -44.5(2)
C14A C13A N2A C6A 78.7(3)
C14A C13A N2A C7A -155.9(2)
C14A C13A N2A Cu1 -40.7(2)
N1A Cu1 N2A C6A 23.01(15)
N3A Cu1 N2A C6A 151.54(16)
N4A Cu1 N2A C6A -92.27(16)
N1A Cu1 N2A C7A -97.13(15)
N3A Cu1 N2A C7A 31.41(14)
N4A Cu1 N2A C7A 147.60(15)
N1A Cu1 N2A C13A 144.34(16)
N3A Cu1 N2A C13A -87.12(16)
N4A Cu1 N2A C13A 29.07(15)
C11A C12A N3A C8A -0.7(4)
C11A C12A N3A Cu1 -175.0(2)
C9A C8A N3A C12A -3.6(4)
C7A C8A N3A C12A 175.4(2)
C9A C8A N3A Cu1 171.65(19)
C7A C8A N3A Cu1 -9.3(3)
O1A Cu1 N3A C12A -15.5(2)
N2A Cu1 N3A C12A 161.4(2)
N1A Cu1 N3A C12A -123.1(2)
N4A Cu1 N3A C12A 84.4(2)
O1A Cu1 N3A C8A 169.87(16)
N2A Cu1 N3A C8A -13.22(16)
N1A Cu1 N3A C8A 62.36(19)
N4A Cu1 N3A C8A -90.18(17)
C15A C14A N4A C18A 0.2(4)
C13A C14A N4A C18A 177.3(2)
C15A C14A N4A Cu1 176.5(2)
C13A C14A N4A Cu1 -6.5(3)
N5A C18A N4A C14A 178.3(2)
C17A C18A N4A C14A -1.0(3)
N5A C18A N4A Cu1 3.1(3)
C17A C18A N4A Cu1 -176.21(17)
O1A Cu1 N4A C14A 164.06(16)
N2A Cu1 N4A C14A -13.28(16)
N1A Cu1 N4A C14A -91.97(17)
N3A Cu1 N4A C14A 64.21(18)
O1A Cu1 N4A C18A -20.4(2)
N2A Cu1 N4A C18A 162.3(2)
N1A Cu1 N4A C18A 83.6(2)
N3A Cu1 N4A C18A -120.3(2)
N4A C18A N5A C19A 177.9(2)
C17A C18A N5A C19A -2.8(4)
C20A C19A N5A C18A -171.3(2)
C28A C27A O1A Cu1 -11.8(3)
C26A C27A O1A Cu1 167.05(16)
N1A Cu1 O1A C27A 78.9(2)
N3A Cu1 O1A C27A -50.1(2)
N4A Cu1 O1A C27A -165.6(2)
N1B C1B C2B C3B -0.4(4)
C1B C2B C3B C4B -0.2(4)
C2B C3B C4B C5B 0.3(4)
C3B C4B C5B N1B 0.0(4)
C3B C4B C5B C6B -176.8(3)
N1B C5B C6B N2B 26.0(3)
C4B C5B C6B N2B -157.0(3)
N2B C7B C8B N3B 35.5(3)
N2B C7B C8B C9B -144.8(3)
N3B C8B C9B C10B 2.6(4)
C7B C8B C9B C10B -177.1(3)
C8B C9B C10B C11B -0.4(5)
C9B C10B C11B C12B -1.4(4)
C10B C11B C12B N3B 1.0(4)
N2B C13B C14B N4B 24.9(4)
N2B C13B C14B C15B -157.1(3)
N4B C14B C15B C16B -1.6(5)
C13B C14B C15B C16B -179.4(3)
C14B C15B C16B C17B -1.8(5)
C15B C16B C17B C18B 2.8(5)
C16B C17B C18B N4B -0.5(5)
C16B C17B C18B N5B 179.3(3)
N5B C19B C20B C21B 122.3(3)
N5B C19B C20B C25B -57.7(4)
C25B C20B C21B C22B -0.1(5)
C19B C20B C21B C22B 179.8(3)
C20B C21B C22B C23B 1.0(5)
C21B C22B C23B C24B -0.9(5)
C22B C23B C24B C25B -0.1(5)
C21B C20B C25B C24B -0.8(4)
C19B C20B C25B C24B 179.3(3)
C23B C24B C25B C20B 0.9(5)
C2B C1B N1B C5B 0.7(4)
C2B C1B N1B Cu2 -173.1(2)
C4B C5B N1B C1B -0.5(4)
C6B C5B N1B C1B 176.5(2)
C4B C5B N1B Cu2 174.2(2)
C6B C5B N1B Cu2 -8.8(3)
O1B Cu2 N1B C1B -14.0(2)
N2B Cu2 N1B C1B 167.3(2)
N3B Cu2 N1B C1B 93.9(3)
N4B Cu2 N1B C1B -115.8(2)
O1B Cu2 N1B C5B 171.91(18)
N2B Cu2 N1B C5B -6.79(19)
N3B Cu2 N1B C5B -80.2(2)
N4B Cu2 N1B C5B 70.1(2)
C5B C6B N2B C13B -150.7(2)
C5B C6B N2B C7B 84.5(3)
C5B C6B N2B Cu2 -29.9(3)
C14B C13B N2B C6B 79.4(3)
C14B C13B N2B C7B -154.4(2)
C14B C13B N2B Cu2 -41.4(3)
C8B C7B N2B C6B -164.6(2)
C8B C7B N2B C13B 69.2(3)
C8B C7B N2B Cu2 -47.1(3)
N1B Cu2 N2B C6B 20.38(18)
N3B Cu2 N2B C6B 155.53(19)
N4B Cu2 N2B C6B -89.86(18)
N1B Cu2 N2B C13B 143.43(19)
N3B Cu2 N2B C13B -81.41(19)
N4B Cu2 N2B C13B 33.19(18)
N1B Cu2 N2B C7B -99.50(19)
N3B Cu2 N2B C7B 35.65(18)
N4B Cu2 N2B C7B 150.26(19)
C11B C12B N3B C8B 1.2(4)
C11B C12B N3B Cu2 -176.7(2)
C9B C8B N3B C12B -3.0(4)
C7B C8B N3B C12B 176.7(2)
C9B C8B N3B Cu2 175.2(2)
C7B C8B N3B Cu2 -5.0(3)
O1B Cu2 N3B C12B -19.1(3)
N2B Cu2 N3B C12B 159.7(3)
N1B Cu2 N3B C12B -126.3(2)
N4B Cu2 N3B C12B 84.3(3)
O1B Cu2 N3B C8B 162.88(18)
N2B Cu2 N3B C8B -18.30(19)
N1B Cu2 N3B C8B 55.7(2)
N4B Cu2 N3B C8B -93.74(19)
N5B C18B N4B C14B 177.5(3)
C17B C18B N4B C14B -2.6(4)
N5B C18B N4B Cu2 -3.5(4)
C17B C18B N4B Cu2 176.4(2)
C15B C14B N4B C18B 3.8(5)
C13B C14B N4B C18B -178.3(3)
C15B C14B N4B Cu2 -175.5(3)
C13B C14B N4B Cu2 2.5(3)
O1B Cu2 N4B C18B -19.5(3)
N2B Cu2 N4B C18B 160.4(3)
N1B Cu2 N4B C18B 80.6(3)
N3B Cu2 N4B C18B -122.4(3)
O1B Cu2 N4B C14B 159.6(2)
N2B Cu2 N4B C14B -20.5(2)
N1B Cu2 N4B C14B -100.3(2)
N3B Cu2 N4B C14B 56.7(2)
N4B C18B N5B C19B 172.3(3)
C17B C18B N5B C19B -7.5(5)
C20B C19B N5B C18B -165.2(3)
C28B C27B O1B Cu2 -1.3(4)
C26B C27B O1B Cu2 179.82(18)
N1B Cu2 O1B C27B 77.6(3)
N3B Cu2 O1B C27B -57.9(3)
N4B Cu2 O1B C27B -172.3(2)

loop_
_platon_squeeze_void_nr
_platon_squeeze_void_average_x
_platon_squeeze_void_average_y
_platon_squeeze_void_average_z
_platon_squeeze_void_volume
_platon_squeeze_void_count_electrons
_platon_squeeze_void_content
1 0.000 0.009 0.250 116 24 ' '
2 0.500 0.509 0.250 116 24 ' '
3 0.000 0.991 0.750 116 24 ' '
4 0.500 0.491 0.750 116 24 ' '
